data_7128791
loop_
_publ_author_name
'Chang, Fei-Fan'
'Feng, Fan-da'
'Geng, Jiao'
'Huang, Wei'

_publ_section_title
;
 Self-assembly and luminescence of trinuclear lanthanide based
 supramolecular circular helicates.
;
_journal_issue 73
_journal_name_full 'Chemical communications (Cambridge, England)'
_journal_page_first 9220
_journal_page_last 9223
_journal_paper_doi 10.1039/d1cc03376j
_journal_volume 57
_journal_year 2021
_chemical_formula_moiety 'C153 H136 Cl17 Er3 N12 O18'
_chemical_formula_sum 'C153 H136 Cl17 Er3 N12 O18'
_chemical_formula_weight 3535.16
_space_group_crystal_system monoclinic
_space_group_IT_number 15
_space_group_name_Hall '-C 2yc'
_space_group_name_H-M_alt 'C 1 2/c 1'
_atom_sites_solution_hydrogens mixed
_audit_creation_method SHELXL-2014/7
_audit_update_record
;
2021-05-28 deposited with the CCDC.	2021-08-11 downloaded from the CCDC.
;
_cell_angle_alpha 90
_cell_angle_beta 90.151(7)
_cell_angle_gamma 90
_cell_formula_units_Z 4
_cell_length_a 18.542(5)
_cell_length_b 30.471(9)
_cell_length_c 29.708(8)
_cell_measurement_reflns_used 9840
_cell_measurement_temperature 150(2)
_cell_measurement_theta_max 27.299
_cell_measurement_theta_min 2.386
_cell_volume 16785(8)
_computing_cell_refinement SMART
_computing_data_collection 'SMART (BRUKER 2000)'
_computing_data_reduction 'SAINT (BRUKER 2000)'
_computing_molecular_graphics SHELXTL
_computing_publication_material SHELXTL
_computing_structure_refinement 'SHELXL-2014/7 (Sheldrick, 2014)'
_computing_structure_solution 'SHELXTL (BRUKER 2000)'
_diffrn_ambient_temperature 150(2)
_diffrn_measured_fraction_theta_full 0.999
_diffrn_measured_fraction_theta_max 0.999
_diffrn_measurement_device_type 'Bruker CCD area detector'
_diffrn_measurement_method '\f and \w scans'
_diffrn_radiation_type MoK\a
_diffrn_radiation_wavelength 0.71073
_diffrn_reflns_av_R_equivalents 0.0659
_diffrn_reflns_av_unetI/netI 0.0680
_diffrn_reflns_Laue_measured_fraction_full 0.999
_diffrn_reflns_Laue_measured_fraction_max 0.999
_diffrn_reflns_limit_h_max 20
_diffrn_reflns_limit_h_min -22
_diffrn_reflns_limit_k_max 35
_diffrn_reflns_limit_k_min -36
_diffrn_reflns_limit_l_max 35
_diffrn_reflns_limit_l_min -35
_diffrn_reflns_number 58365
_diffrn_reflns_point_group_measured_fraction_full 0.999
_diffrn_reflns_point_group_measured_fraction_max 0.999
_diffrn_reflns_theta_full 24.999
_diffrn_reflns_theta_max 24.999
_diffrn_reflns_theta_min 2.197
_diffrn_source 'sealed tube'
_exptl_absorpt_coefficient_mu 1.818
_exptl_absorpt_correction_T_max 0.834
_exptl_absorpt_correction_T_min 0.804
_exptl_absorpt_correction_type multi-scan
_exptl_absorpt_process_details 'SADABS, Bruker(2000)'
_exptl_crystal_colour yellow
_exptl_crystal_density_diffrn 1.399
_exptl_crystal_density_method 'not measured'
_exptl_crystal_description block
_exptl_crystal_F_000 7100
_exptl_crystal_size_max 0.120
_exptl_crystal_size_mid 0.120
_exptl_crystal_size_min 0.100
_refine_diff_density_max 5.007
_refine_diff_density_min -2.667
_refine_diff_density_rms 0.144
_refine_ls_extinction_method none
_refine_ls_goodness_of_fit_ref 1.074
_refine_ls_hydrogen_treatment constr
_refine_ls_matrix_type full
_refine_ls_number_parameters 910
_refine_ls_number_reflns 14776
_refine_ls_number_restraints 6
_refine_ls_restrained_S_all 1.074
_refine_ls_R_factor_all 0.0831
_refine_ls_R_factor_gt 0.0600
_refine_ls_shift/su_max 0.001
_refine_ls_shift/su_mean 0.000
_refine_ls_structure_factor_coef Fsqd
_refine_ls_weighting_details 'w=1/[\s^2^(Fo^2^)+(0.0803P)^2^+114.4298P] where P=(Fo^2^+2Fc^2^)/3'
_refine_ls_weighting_scheme calc
_refine_ls_wR_factor_gt 0.1538
_refine_ls_wR_factor_ref 0.1637
_reflns_Friedel_coverage 0.000
_reflns_number_gt 10888
_reflns_number_total 14776
_reflns_threshold_expression 'I > 2\s(I)'
_cod_data_source_file d1cc03376j2.cif
_cod_data_source_block 3
_cod_depositor_comments 'Adding full bibliography for 7128789--7128791.cif.'
_cod_original_sg_symbol_H-M 'C 2/c'
_cod_database_code 7128791
_shelx_shelxl_version_number 2014/7
_shelx_space_group_comment
;
The symmetry employed for this shelxl refinement is uniquely defined
by the following loop, which should always be used as a source of
symmetry information in preference to the above space-group names.
They are only intended as comments.
;
_shelx_estimated_absorpt_t_min 0.811
_shelx_estimated_absorpt_t_max 0.839

loop_
_space_group_symop_operation_xyz
'x, y, z'
'-x, y, -z+1/2'
'x+1/2, y+1/2, z'
'-x+1/2, y+1/2, -z+1/2'
'-x, -y, -z'
'x, -y, z-1/2'
'-x+1/2, -y+1/2, -z'
'x+1/2, -y+1/2, z-1/2'

loop_
_atom_site_label
_atom_site_type_symbol
_atom_site_fract_x
_atom_site_fract_y
_atom_site_fract_z
_atom_site_U_iso_or_equiv
_atom_site_adp_type
_atom_site_occupancy
_atom_site_site_symmetry_order
_atom_site_calc_flag
_atom_site_refinement_flags_posn
_atom_site_refinement_flags_adp
_atom_site_refinement_flags_occupancy
_atom_site_disorder_assembly
_atom_site_disorder_group
Er1 Er 0.5000 0.08239(2) 0.2500 0.02172(13) Uani 1 2 d S T P . .
Er2 Er 0.34433(2) 0.31054(2) 0.15462(2) 0.02520(11) Uani 1 1 d . . . . .
C1 C 0.3083(5) 0.4171(2) 0.1423(2) 0.037(2) Uani 1 1 d . . . . .
C2 C 0.3455(5) 0.4550(3) 0.1299(3) 0.047(2) Uani 1 1 d . . . . .
C3 C 0.3089(6) 0.4908(3) 0.1125(3) 0.052(2) Uani 1 1 d . . . . .
H3 H 0.3340 0.5171 0.1054 0.062 Uiso 1 1 calc R U . . .
C4 C 0.2352(6) 0.4879(3) 0.1056(3) 0.053(3) Uani 1 1 d . . . . .
C5 C 0.1980(5) 0.4512(3) 0.1139(3) 0.046(2) Uani 1 1 d . . . . .
H5 H 0.1475 0.4500 0.1084 0.055 Uiso 1 1 calc R U . . .
C6 C 0.2351(5) 0.4142(3) 0.1309(2) 0.037(2) Uani 1 1 d . . . . .
C7 C 0.4265(5) 0.4553(3) 0.1382(3) 0.046(2) Uani 1 1 d . . . . .
H7A H 0.4473 0.4832 0.1272 0.055 Uiso 1 1 calc R U . . .
H7B H 0.4362 0.4531 0.1709 0.055 Uiso 1 1 calc R U . . .
C8 C 0.5384(4) 0.4086(3) 0.1300(3) 0.0370(19) Uani 1 1 d . . . . .
H8A H 0.5712 0.4304 0.1163 0.044 Uiso 1 1 calc R U . . .
H8B H 0.5413 0.4120 0.1631 0.044 Uiso 1 1 calc R U . . .
C9 C 0.5625(4) 0.3637(2) 0.1174(2) 0.0312(16) Uani 1 1 d . U . . .
C10 C 0.5176(4) 0.3273(2) 0.1290(2) 0.0280(17) Uani 1 1 d . . . . .
C11 C 0.5392(4) 0.2847(2) 0.1193(2) 0.0265(16) Uani 1 1 d . . . . .
C12 C 0.6057(4) 0.2777(3) 0.0984(2) 0.0362(19) Uani 1 1 d . . . . .
H12 H 0.6205 0.2487 0.0912 0.043 Uiso 1 1 calc R U . . .
C13 C 0.6504(5) 0.3132(3) 0.0882(3) 0.043(2) Uani 1 1 d . . . . .
C14 C 0.6286(5) 0.3559(3) 0.0969(2) 0.0398(19) Uani 1 1 d . U . . .
H14 H 0.6589 0.3798 0.0888 0.048 Uiso 1 1 calc R U . . .
C15 C 0.4959(4) 0.2472(2) 0.1307(2) 0.0246(16) Uani 1 1 d . . . . .
H15 H 0.5170 0.2192 0.1258 0.029 Uiso 1 1 calc R U . . .
C16 C 0.1954(5) 0.3743(3) 0.1351(2) 0.0369(19) Uani 1 1 d . . . . .
H16 H 0.1453 0.3755 0.1282 0.044 Uiso 1 1 calc R U . . .
C17 C 0.2422(4) 0.2720(2) 0.0744(2) 0.0319(18) Uani 1 1 d . . . . .
C18 C 0.1789(4) 0.2464(2) 0.0709(2) 0.0319(18) Uani 1 1 d . . . . .
C19 C 0.1310(5) 0.2531(3) 0.0361(3) 0.042(2) Uani 1 1 d . . . . .
H19 H 0.0883 0.2359 0.0344 0.051 Uiso 1 1 calc R U . . .
C20 C 0.1441(5) 0.2848(3) 0.0032(2) 0.041(2) Uani 1 1 d . . . . .
C21 C 0.2033(5) 0.3105(3) 0.0051(2) 0.039(2) Uani 1 1 d . . . . .
H21 H 0.2118 0.3316 -0.0177 0.047 Uiso 1 1 calc R U . . .
C22 C 0.2531(4) 0.3058(2) 0.0416(2) 0.0323(18) Uani 1 1 d . . . . .
C23 C 0.1669(5) 0.2125(3) 0.1074(2) 0.038(2) Uani 1 1 d . . . . .
H23A H 0.2078 0.1916 0.1078 0.046 Uiso 1 1 calc R U . . .
H23B H 0.1223 0.1958 0.1008 0.046 Uiso 1 1 calc R U . . .
C24 C 0.1665(4) 0.2009(3) 0.1909(3) 0.0349(18) Uani 1 1 d . . . . .
H24A H 0.1185 0.1879 0.1965 0.042 Uiso 1 1 calc R U . . .
H24B H 0.1993 0.1770 0.1813 0.042 Uiso 1 1 calc R U . . .
C25 C 0.1947(4) 0.2208(2) 0.2339(2) 0.0315(17) Uani 1 1 d . . . . .
C26 C 0.2519(4) 0.2515(2) 0.2324(2) 0.0302(17) Uani 1 1 d . . . . .
C27 C 0.2801(4) 0.2690(2) 0.2728(2) 0.0309(17) Uani 1 1 d . . . . .
C28 C 0.2531(4) 0.2545(3) 0.3138(3) 0.0360(19) Uani 1 1 d . . . . .
H28 H 0.2722 0.2658 0.3412 0.043 Uiso 1 1 calc R U . . .
C29 C 0.1985(5) 0.2235(3) 0.3148(3) 0.042(2) Uani 1 1 d . . . . .
C30 C 0.1693(5) 0.2076(3) 0.2751(3) 0.039(2) Uani 1 1 d . . . . .
H30 H 0.1309 0.1870 0.2764 0.047 Uiso 1 1 calc R U . . .
C31 C 0.3387(4) 0.3007(2) 0.2732(2) 0.0269(16) Uani 1 1 d . . . . .
H31 H 0.3553 0.3100 0.3019 0.032 Uiso 1 1 calc R U . . .
C32 C 0.4316(4) 0.3454(2) 0.2495(2) 0.0272(16) Uani 1 1 d . . . . .
H32A H 0.4246 0.3593 0.2793 0.033 Uiso 1 1 calc R U . . .
H32B H 0.4359 0.3690 0.2267 0.033 Uiso 1 1 calc R U . . .
C33 C 0.5000 0.3179(3) 0.2500 0.022(2) Uani 1 2 d S T P . .
H33A H 0.5004 0.2988 0.2231 0.026 Uiso 0.5 1 calc R U P . .
H33B H 0.4996 0.2988 0.2769 0.026 Uiso 0.5 1 calc R U P . .
C34 C 0.3108(5) 0.3351(3) 0.0452(3) 0.040(2) Uani 1 1 d . . . . .
H34 H 0.3200 0.3530 0.0197 0.048 Uiso 1 1 calc R U . . .
C35 C 0.4558(5) 0.4197(3) 0.0634(3) 0.043(2) Uani 1 1 d . . . . .
H35A H 0.4787 0.3931 0.0509 0.051 Uiso 1 1 calc R U . . .
H35B H 0.4041 0.4187 0.0551 0.051 Uiso 1 1 calc R U . . .
C36 C 0.4891(5) 0.4592(3) 0.0411(3) 0.058(3) Uani 1 1 d . . . . .
H36A H 0.4647 0.4642 0.0118 0.069 Uiso 1 1 calc R U . . .
H36B H 0.4805 0.4853 0.0601 0.069 Uiso 1 1 calc R U . . .
C37 C 0.5665(6) 0.4550(3) 0.0332(3) 0.056(3) Uani 1 1 d . . . . .
C38 C 0.5940(6) 0.4239(4) 0.0027(4) 0.068(3) Uani 1 1 d . . . . .
H38 H 0.5618 0.4051 -0.0130 0.082 Uiso 1 1 calc R U . . .
C39 C 0.6671(6) 0.4205(4) -0.0047(4) 0.077(3) Uani 1 1 d . . . . .
H39 H 0.6840 0.3990 -0.0253 0.092 Uiso 1 1 calc R U . . .
C40 C 0.7173(7) 0.4473(5) 0.0170(5) 0.094(5) Uani 1 1 d . . . . .
H40 H 0.7675 0.4436 0.0119 0.113 Uiso 1 1 calc R U . . .
C41 C 0.6925(8) 0.4793(5) 0.0460(4) 0.091(4) Uani 1 1 d . U . . .
H41 H 0.7257 0.4981 0.0609 0.110 Uiso 1 1 calc R U . . .
C42 C 0.6159(7) 0.4841(4) 0.0538(4) 0.073(3) Uani 1 1 d . U . . .
H42 H 0.5988 0.5069 0.0727 0.088 Uiso 1 1 calc R U . . .
C43 C 0.0928(4) 0.2624(3) 0.1547(3) 0.0390(19) Uani 1 1 d . . . . .
H43A H 0.0958 0.2850 0.1309 0.047 Uiso 1 1 calc R U . . .
H43B H 0.0506 0.2435 0.1479 0.047 Uiso 1 1 calc R U . . .
C44 C 0.0806(5) 0.2845(3) 0.1988(3) 0.042(2) Uani 1 1 d . . . . .
H44A H 0.1253 0.2993 0.2089 0.051 Uiso 1 1 calc R U . . .
H44B H 0.0667 0.2626 0.2218 0.051 Uiso 1 1 calc R U . . .
C45 C 0.0207(5) 0.3180(3) 0.1929(3) 0.044(2) Uani 1 1 d . . . . .
C46 C -0.0490(5) 0.3039(4) 0.1830(4) 0.062(3) Uani 1 1 d . . . . .
H46 H -0.0591 0.2735 0.1803 0.075 Uiso 1 1 calc R U . . .
C47 C -0.1040(6) 0.3347(5) 0.1771(4) 0.086(4) Uani 1 1 d . . . . .
H47 H -0.1519 0.3251 0.1712 0.103 Uiso 1 1 calc R U . . .
C48 C -0.0891(8) 0.3794(5) 0.1799(4) 0.086(4) Uani 1 1 d . . . . .
H48 H -0.1260 0.4004 0.1746 0.103 Uiso 1 1 calc R U . . .
C49 C -0.0203(7) 0.3928(4) 0.1904(4) 0.073(3) Uani 1 1 d . . . . .
H49 H -0.0103 0.4233 0.1930 0.087 Uiso 1 1 calc R U . . .
C50 C 0.0346(6) 0.3628(3) 0.1972(3) 0.054(2) Uani 1 1 d . . . . .
H50 H 0.0817 0.3727 0.2048 0.065 Uiso 1 1 calc R U . . .
C51 C 0.4011(4) 0.2049(2) 0.1580(2) 0.0250(16) Uani 1 1 d . . . . .
H51A H 0.4242 0.1821 0.1393 0.030 Uiso 1 1 calc R U . . .
H51B H 0.3487 0.2048 0.1514 0.030 Uiso 1 1 calc R U . . .
C52 C 0.4134(4) 0.1947(2) 0.2076(2) 0.0245(16) Uani 1 1 d . . . . .
H52A H 0.4010 0.2209 0.2258 0.029 Uiso 1 1 calc R U . . .
H52B H 0.4651 0.1882 0.2126 0.029 Uiso 1 1 calc R U . . .
C53 C 0.3682(4) 0.1557(2) 0.2236(2) 0.0245(15) Uani 1 1 d . . . . .
H53A H 0.3183 0.1655 0.2300 0.029 Uiso 1 1 calc R U . . .
H53B H 0.3662 0.1330 0.1998 0.029 Uiso 1 1 calc R U . . .
C54 C 0.3716(4) 0.1476(2) 0.3017(2) 0.0221(15) Uani 1 1 d . . . . .
H54 H 0.3283 0.1642 0.2999 0.027 Uiso 1 1 calc R U . . .
C55 C 0.3969(4) 0.1368(2) 0.3468(2) 0.0250(16) Uani 1 1 d . . . . .
C56 C 0.4650(4) 0.1166(2) 0.3541(2) 0.0211(15) Uani 1 1 d . . . . .
C57 C 0.4878(4) 0.1081(2) 0.3986(2) 0.0246(16) Uani 1 1 d . . . . .
C58 C 0.4437(4) 0.1189(2) 0.4352(2) 0.0295(17) Uani 1 1 d . . . . .
H58 H 0.4589 0.1127 0.4651 0.035 Uiso 1 1 calc R U . . .
C59 C 0.3777(4) 0.1389(3) 0.4272(2) 0.0322(18) Uani 1 1 d . . . . .
C60 C 0.3545(4) 0.1478(2) 0.3845(2) 0.0275(16) Uani 1 1 d . . . . .
H60 H 0.3091 0.1617 0.3802 0.033 Uiso 1 1 calc R U . . .
C61 C 0.5630(4) 0.0901(2) 0.4054(2) 0.0296(17) Uani 1 1 d . . . . .
H61A H 0.5694 0.0818 0.4374 0.036 Uiso 1 1 calc R U . . .
H61B H 0.5986 0.1133 0.3983 0.036 Uiso 1 1 calc R U . . .
C62 C 0.6561(4) 0.0424(3) 0.3700(3) 0.038(2) Uani 1 1 d . . . . .
H62A H 0.6765 0.0303 0.3982 0.046 Uiso 1 1 calc R U . . .
H62B H 0.6808 0.0706 0.3637 0.046 Uiso 1 1 calc R U . . .
C63 C 0.6697(4) 0.0103(3) 0.3313(3) 0.0352(18) Uani 1 1 d . . . . .
C64 C 0.6347(4) 0.0191(2) 0.2895(2) 0.0296(17) Uani 1 1 d . . . . .
C65 C 0.6451(4) -0.0098(2) 0.2528(3) 0.0370(19) Uani 1 1 d . . . . .
C66 C 0.6960(5) -0.0444(3) 0.2568(3) 0.051(2) Uani 1 1 d . . . . .
H66 H 0.7045 -0.0636 0.2322 0.061 Uiso 1 1 calc R U . . .
C67 C 0.7321(5) -0.0498(3) 0.2960(3) 0.051(2) Uani 1 1 d . . . . .
C68 C 0.7186(5) -0.0235(3) 0.3342(3) 0.049(2) Uani 1 1 d . . . . .
H68 H 0.7432 -0.0291 0.3617 0.059 Uiso 1 1 calc R U . . .
C69 C 0.3956(5) -0.0042(3) 0.2881(3) 0.043(2) Uani 1 1 d . . . . .
H69 H 0.3839 -0.0232 0.3124 0.052 Uiso 1 1 calc R U . . .
C70 C 0.5340(5) 0.0109(2) 0.3891(2) 0.037(2) Uani 1 1 d . . . . .
H70A H 0.5447 -0.0132 0.3678 0.044 Uiso 1 1 calc R U . . .
H70B H 0.4821 0.0180 0.3864 0.044 Uiso 1 1 calc R U . . .
C71 C 0.5495(6) -0.0052(3) 0.4373(3) 0.055(3) Uani 1 1 d . . . . .
H71A H 0.6018 -0.0033 0.4436 0.067 Uiso 1 1 calc R U . . .
H71B H 0.5240 0.0137 0.4592 0.067 Uiso 1 1 calc R U . . .
C72 C 0.5246(7) -0.0520(3) 0.4427(3) 0.060(3) Uani 1 1 d . U . . .
C73 C 0.5719(8) -0.0864(3) 0.4316(3) 0.079(3) Uani 1 1 d . U . . .
H73 H 0.6196 -0.0793 0.4226 0.094 Uiso 1 1 calc R U . . .
C74 C 0.5516(9) -0.1298(4) 0.4332(3) 0.086(4) Uani 1 1 d . U . . .
H74 H 0.5840 -0.1525 0.4247 0.103 Uiso 1 1 calc R U . . .
C75 C 0.4830(9) -0.1391(4) 0.4476(4) 0.087(3) Uani 1 1 d . U . . .
H75 H 0.4681 -0.1689 0.4493 0.104 Uiso 1 1 calc R U . . .
C76 C 0.4361(8) -0.1073(4) 0.4595(3) 0.076(3) Uani 1 1 d . U . . .
H76 H 0.3888 -0.1143 0.4693 0.091 Uiso 1 1 calc R U . . .
C77 C 0.4600(7) -0.0626(4) 0.4567(3) 0.071(3) Uani 1 1 d . U . . .
H77 H 0.4278 -0.0398 0.4654 0.085 Uiso 1 1 calc R U . . .
Cl1 Cl 0.18883(16) 0.53520(8) 0.08661(10) 0.0718(8) Uani 1 1 d . . . . .
Cl2 Cl 0.73295(14) 0.30383(9) 0.06286(8) 0.0623(7) Uani 1 1 d . . . . .
Cl3 Cl 0.08244(14) 0.29237(10) -0.04004(7) 0.0637(7) Uani 1 1 d . . . . .
Cl4 Cl 0.16597(15) 0.20533(10) 0.36651(8) 0.0656(7) Uani 1 1 d . . . . .
Cl5 Cl 0.32304(13) 0.15311(8) 0.47259(7) 0.0532(6) Uani 1 1 d . . . . .
Cl6 Cl 0.79381(16) -0.09250(10) 0.30197(11) 0.0837(10) Uani 1 1 d . . . . .
Cl7 Cl 0.0000 0.9777(4) 0.2500 0.402(8) Uani 1 2 d S T P . .
Cl8 Cl 0.7753(3) 0.10720(15) 0.42826(18) 0.1333(16) Uani 1 1 d . . . . .
Cl9 Cl 0.7536(9) 0.0560(3) 0.4787(2) 0.402(8) Uani 1 1 d . . . . .
N1 N 0.4614(4) 0.4175(2) 0.1144(2) 0.0376(16) Uani 1 1 d . . . . .
N2 N 0.4313(3) 0.24759(19) 0.14695(17) 0.0240(13) Uani 1 1 d . . . . .
N3 N 0.1604(3) 0.2345(2) 0.15315(19) 0.0320(15) Uani 1 1 d . . . . .
N4 N 0.3702(3) 0.31753(18) 0.23893(19) 0.0262(14) Uani 1 1 d . . . . .
N5 N 0.4007(3) 0.13730(19) 0.26456(18) 0.0253(13) Uani 1 1 d . . . . .
N6 N 0.5770(3) 0.05052(19) 0.37601(19) 0.0275(14) Uani 1 1 d . . . . .
O1 O 0.3424(3) 0.38498(17) 0.16191(17) 0.0375(13) Uani 1 1 d . . . . .
O2 O 0.4558(3) 0.33627(15) 0.14889(15) 0.0263(11) Uani 1 1 d . . . . .
H2A H 0.4472 0.3662 0.1391 0.039 Uiso 1 1 d R U . . .
O3 O 0.2869(3) 0.26492(16) 0.10680(16) 0.0319(12) Uani 1 1 d . . . . .
O4 O 0.2773(3) 0.26366(16) 0.19347(15) 0.0296(12) Uani 1 1 d . . . . .
H4A H 0.2325 0.2659 0.1767 0.044 Uiso 1 1 d R U . . .
O5 O 0.2202(3) 0.33788(17) 0.14708(16) 0.0357(13) Uani 1 1 d . . . . .
O6 O 0.3521(3) 0.34027(17) 0.07873(16) 0.0356(13) Uani 1 1 d . . . . .
O7 O 0.5072(3) 0.10684(16) 0.32100(15) 0.0263(11) Uani 1 1 d . . . . .
O8 O 0.5947(3) 0.05341(16) 0.28624(15) 0.0317(12) Uani 1 1 d . . . . .
O9 O 0.4444(3) 0.02273(18) 0.29503(17) 0.0399(14) Uani 1 1 d . . . . .

loop_
_atom_site_aniso_label
_atom_site_aniso_U_11
_atom_site_aniso_U_22
_atom_site_aniso_U_33
_atom_site_aniso_U_23
_atom_site_aniso_U_13
_atom_site_aniso_U_12
Er1 0.0317(3) 0.0191(2) 0.0143(2) 0.000 -0.00308(18) 0.000
Er2 0.0357(2) 0.02085(18) 0.01901(17) 0.00349(13) -0.00456(13) 0.00470(14)
C1 0.064(6) 0.022(4) 0.026(4) -0.001(3) -0.011(4) 0.013(4)
C2 0.067(6) 0.026(5) 0.047(5) 0.000(4) -0.024(4) 0.004(4)
C3 0.072(7) 0.025(5) 0.059(6) 0.001(4) -0.015(5) 0.004(4)
C4 0.075(7) 0.037(5) 0.048(5) 0.004(4) -0.010(5) 0.023(5)
C5 0.067(6) 0.034(5) 0.036(5) 0.002(4) -0.010(4) 0.016(4)
C6 0.049(5) 0.040(5) 0.022(4) 0.004(3) -0.005(4) 0.022(4)
C7 0.057(6) 0.023(4) 0.059(6) 0.001(4) -0.015(5) 0.003(4)
C8 0.047(5) 0.030(4) 0.034(4) 0.010(3) -0.009(4) -0.012(4)
C9 0.044(4) 0.027(4) 0.022(4) 0.010(3) -0.009(3) -0.004(3)
C10 0.044(5) 0.025(4) 0.015(3) 0.008(3) -0.004(3) 0.003(3)
C11 0.036(4) 0.033(4) 0.010(3) 0.003(3) -0.004(3) 0.002(3)
C12 0.046(5) 0.047(5) 0.016(4) 0.004(3) -0.003(3) -0.001(4)
C13 0.046(5) 0.056(6) 0.025(4) 0.007(4) 0.009(4) 0.007(4)
C14 0.048(4) 0.049(5) 0.022(4) 0.012(4) 0.001(3) -0.018(4)
C15 0.039(5) 0.020(4) 0.015(3) 0.003(3) -0.007(3) 0.002(3)
C16 0.044(5) 0.044(5) 0.022(4) 0.004(3) -0.003(3) 0.013(4)
C17 0.045(5) 0.026(4) 0.025(4) -0.010(3) -0.002(3) 0.010(4)
C18 0.045(5) 0.026(4) 0.025(4) -0.009(3) -0.002(3) 0.004(4)
C19 0.043(5) 0.046(5) 0.037(5) -0.022(4) -0.011(4) 0.008(4)
C20 0.049(5) 0.060(6) 0.015(4) -0.012(4) -0.005(3) -0.001(5)
C21 0.057(6) 0.038(5) 0.022(4) -0.009(3) 0.002(4) 0.017(4)
C22 0.051(5) 0.027(4) 0.018(4) -0.002(3) -0.007(3) 0.009(4)
C23 0.056(5) 0.034(5) 0.026(4) -0.016(3) -0.001(4) -0.002(4)
C24 0.043(5) 0.028(4) 0.034(4) 0.004(3) -0.001(4) -0.004(4)
C25 0.037(5) 0.026(4) 0.031(4) 0.006(3) -0.003(3) 0.005(3)
C26 0.037(4) 0.029(4) 0.025(4) -0.001(3) -0.001(3) 0.011(3)
C27 0.046(5) 0.026(4) 0.021(4) -0.001(3) -0.004(3) 0.008(4)
C28 0.041(5) 0.040(5) 0.027(4) -0.005(3) 0.002(3) 0.004(4)
C29 0.051(5) 0.044(5) 0.032(4) 0.005(4) 0.009(4) 0.010(4)
C30 0.040(5) 0.038(5) 0.039(5) 0.006(4) 0.007(4) 0.010(4)
C31 0.037(4) 0.024(4) 0.020(4) -0.001(3) -0.001(3) 0.009(3)
C32 0.038(4) 0.024(4) 0.021(4) -0.003(3) -0.009(3) 0.002(3)
C33 0.026(5) 0.015(5) 0.025(5) 0.000 -0.005(4) 0.000
C34 0.063(6) 0.032(5) 0.024(4) 0.010(3) -0.001(4) 0.012(4)
C35 0.053(5) 0.041(5) 0.033(4) 0.021(4) -0.016(4) -0.010(4)
C36 0.067(7) 0.054(6) 0.052(6) 0.024(5) -0.007(5) -0.012(5)
C37 0.076(7) 0.048(6) 0.043(5) 0.015(5) -0.014(5) 0.011(5)
C38 0.071(8) 0.068(8) 0.066(7) 0.015(6) -0.003(6) -0.009(6)
C39 0.061(8) 0.091(9) 0.078(8) 0.007(7) -0.001(6) 0.002(7)
C40 0.064(8) 0.134(13) 0.084(9) 0.018(9) -0.002(7) -0.047(8)
C41 0.095(6) 0.113(12) 0.065(8) 0.005(8) -0.017(7) -0.039(9)
C42 0.097(6) 0.065(7) 0.058(6) 0.009(6) -0.022(6) -0.025(7)
C43 0.036(5) 0.042(5) 0.040(5) -0.004(4) -0.002(4) 0.005(4)
C44 0.040(5) 0.050(6) 0.038(5) -0.004(4) 0.002(4) -0.003(4)
C45 0.041(5) 0.060(6) 0.032(4) 0.002(4) 0.002(4) 0.007(4)
C46 0.051(6) 0.065(7) 0.071(7) 0.020(6) 0.004(5) -0.003(5)
C47 0.036(6) 0.132(13) 0.089(9) 0.036(9) 0.001(6) 0.009(7)
C48 0.083(10) 0.107(12) 0.068(8) 0.035(8) 0.023(7) 0.046(9)
C49 0.097(10) 0.061(7) 0.060(7) 0.010(6) 0.017(7) 0.031(7)
C50 0.072(7) 0.049(6) 0.041(5) 0.000(4) 0.011(5) 0.001(5)
C51 0.032(4) 0.025(4) 0.018(3) 0.005(3) -0.003(3) 0.004(3)
C52 0.042(4) 0.017(4) 0.014(3) 0.004(3) 0.000(3) 0.004(3)
C53 0.028(4) 0.021(4) 0.024(4) 0.006(3) -0.007(3) 0.002(3)
C54 0.028(4) 0.016(4) 0.022(4) 0.005(3) 0.004(3) 0.003(3)
C55 0.035(4) 0.019(4) 0.021(4) 0.000(3) 0.002(3) -0.006(3)
C56 0.038(4) 0.010(3) 0.015(3) -0.001(3) 0.000(3) -0.003(3)
C57 0.042(4) 0.018(4) 0.015(3) -0.001(3) 0.002(3) -0.008(3)
C58 0.048(5) 0.023(4) 0.017(3) -0.003(3) -0.001(3) -0.009(4)
C59 0.043(5) 0.031(4) 0.023(4) -0.008(3) 0.012(3) -0.007(4)
C60 0.029(4) 0.026(4) 0.028(4) -0.002(3) 0.004(3) 0.001(3)
C61 0.046(5) 0.019(4) 0.024(4) 0.004(3) -0.014(3) -0.001(3)
C62 0.038(5) 0.045(5) 0.031(4) -0.006(4) -0.016(3) 0.013(4)
C63 0.037(5) 0.032(4) 0.037(4) -0.004(3) -0.008(4) 0.007(4)
C64 0.031(4) 0.021(4) 0.036(4) -0.001(3) 0.000(3) 0.003(3)
C65 0.038(5) 0.024(4) 0.049(5) -0.012(4) -0.009(4) 0.005(3)
C66 0.051(6) 0.039(5) 0.063(6) -0.015(4) -0.004(5) 0.011(4)
C67 0.042(5) 0.046(6) 0.065(6) -0.012(5) -0.012(5) 0.018(4)
C68 0.046(5) 0.042(5) 0.060(6) -0.004(4) -0.018(4) 0.013(4)
C69 0.054(6) 0.042(5) 0.034(4) 0.016(4) 0.000(4) -0.014(4)
C70 0.074(6) 0.016(4) 0.020(4) 0.001(3) -0.011(4) -0.004(4)
C71 0.108(8) 0.027(5) 0.031(5) 0.009(4) -0.020(5) -0.011(5)
C72 0.126(10) 0.037(5) 0.017(4) 0.010(4) -0.017(5) -0.030(5)
C73 0.154(12) 0.036(6) 0.045(6) 0.012(4) -0.022(6) -0.014(5)
C74 0.171(11) 0.054(7) 0.032(5) 0.005(5) -0.017(7) -0.004(8)
C75 0.168(10) 0.048(6) 0.044(6) 0.006(5) -0.031(7) -0.022(6)
C76 0.143(11) 0.057(5) 0.026(5) 0.010(4) -0.027(6) -0.029(5)
C77 0.125(10) 0.059(6) 0.028(5) 0.008(5) -0.025(6) -0.030(7)
Cl1 0.086(2) 0.0395(14) 0.090(2) 0.0196(13) -0.0131(16) 0.0271(13)
Cl2 0.0556(15) 0.0790(19) 0.0525(14) 0.0165(13) 0.0258(12) 0.0008(13)
Cl3 0.0657(16) 0.101(2) 0.0240(10) -0.0101(12) -0.0209(10) 0.0008(15)
Cl4 0.0813(19) 0.0801(19) 0.0356(12) 0.0097(12) 0.0188(12) -0.0131(15)
Cl5 0.0645(15) 0.0681(16) 0.0271(10) -0.0154(10) 0.0149(10) -0.0010(12)
Cl6 0.0736(19) 0.073(2) 0.105(2) -0.0240(17) -0.0233(17) 0.0463(16)
Cl7 0.90(2) 0.173(6) 0.137(5) 0.000 -0.207(9) 0.000
Cl8 0.135(4) 0.097(3) 0.168(4) -0.021(3) -0.029(3) -0.018(3)
Cl9 0.90(2) 0.173(6) 0.137(5) 0.000 -0.207(9) 0.000
N1 0.055(4) 0.023(3) 0.034(4) 0.005(3) -0.015(3) 0.003(3)
N2 0.037(4) 0.023(3) 0.012(3) 0.001(2) -0.009(3) -0.003(3)
N3 0.045(4) 0.027(3) 0.024(3) -0.005(3) -0.002(3) 0.002(3)
N4 0.032(3) 0.019(3) 0.028(3) -0.002(2) -0.002(3) 0.013(3)
N5 0.032(3) 0.024(3) 0.020(3) 0.004(2) -0.009(3) 0.000(3)
N6 0.037(4) 0.022(3) 0.024(3) -0.001(2) -0.006(3) 0.001(3)
O1 0.051(4) 0.030(3) 0.031(3) 0.002(2) -0.014(3) 0.012(3)
O2 0.040(3) 0.017(3) 0.023(2) 0.003(2) -0.002(2) 0.003(2)
O3 0.045(3) 0.027(3) 0.023(3) -0.001(2) -0.006(2) 0.008(2)
O4 0.040(3) 0.030(3) 0.018(2) 0.004(2) -0.007(2) -0.004(2)
O5 0.047(3) 0.031(3) 0.029(3) 0.005(2) 0.000(2) 0.010(3)
O6 0.049(3) 0.037(3) 0.021(3) 0.007(2) -0.010(2) 0.000(3)
O7 0.034(3) 0.028(3) 0.017(2) 0.001(2) -0.001(2) 0.001(2)
O8 0.044(3) 0.027(3) 0.023(3) -0.003(2) -0.005(2) 0.014(2)
O9 0.052(4) 0.039(3) 0.028(3) 0.007(2) -0.003(3) -0.018(3)

loop_
_atom_type_symbol
_atom_type_description
_atom_type_scat_dispersion_real
_atom_type_scat_dispersion_imag
_atom_type_scat_source
C C 0.0033 0.0016 'International Tables Vol C Tables 4.2.6.8 and 6.1.1.4'
H H 0.0000 0.0000 'International Tables Vol C Tables 4.2.6.8 and 6.1.1.4'
N N 0.0061 0.0033 'International Tables Vol C Tables 4.2.6.8 and 6.1.1.4'
O O 0.0106 0.0060 'International Tables Vol C Tables 4.2.6.8 and 6.1.1.4'
Cl Cl 0.1484 0.1585 'International Tables Vol C Tables 4.2.6.8 and 6.1.1.4'
Er Er -0.2586 4.9576 'International Tables Vol C Tables 4.2.6.8 and 6.1.1.4'

loop_
_geom_angle_atom_site_label_1
_geom_angle_atom_site_label_2
_geom_angle_atom_site_label_3
_geom_angle
_geom_angle_site_symmetry_1
_geom_angle_site_symmetry_3
_geom_angle_publ_flag
O8 Er1 O8 133.5(3) . 2_655 ?
O8 Er1 O7 128.93(17) . 2_655 ?
O8 Er1 O7 68.53(17) 2_655 2_655 ?
O8 Er1 O7 68.53(17) . . ?
O8 Er1 O7 128.93(17) 2_655 . ?
O7 Er1 O7 141.2(2) 2_655 . ?
O8 Er1 O9 77.19(19) . . ?
O8 Er1 O9 69.14(17) 2_655 . ?
O7 Er1 O9 136.63(17) 2_655 . ?
O7 Er1 O9 76.11(17) . . ?
O8 Er1 O9 69.15(17) . 2_655 ?
O8 Er1 O9 77.19(19) 2_655 2_655 ?
O7 Er1 O9 76.11(17) 2_655 2_655 ?
O7 Er1 O9 136.63(17) . 2_655 ?
O9 Er1 O9 85.9(3) . 2_655 ?
O8 Er1 N5 138.58(17) . . ?
O8 Er1 N5 76.87(19) 2_655 . ?
O7 Er1 N5 84.24(17) 2_655 . ?
O7 Er1 N5 70.11(17) . . ?
O9 Er1 N5 95.10(19) . . ?
O9 Er1 N5 151.79(18) 2_655 . ?
O8 Er1 N5 76.87(19) . 2_655 ?
O8 Er1 N5 138.58(17) 2_655 2_655 ?
O7 Er1 N5 70.11(17) 2_655 2_655 ?
O7 Er1 N5 84.24(17) . 2_655 ?
O9 Er1 N5 151.79(18) . 2_655 ?
O9 Er1 N5 95.10(19) 2_655 2_655 ?
N5 Er1 N5 97.0(3) . 2_655 ?
O2 Er2 O4 142.28(17) . . ?
O2 Er2 O3 127.50(17) . . ?
O4 Er2 O3 70.51(17) . . ?
O2 Er2 O1 70.75(18) . . ?
O4 Er2 O1 125.60(19) . . ?
O3 Er2 O1 131.79(17) . . ?
O2 Er2 O6 74.91(17) . . ?
O4 Er2 O6 139.09(18) . . ?
O3 Er2 O6 71.02(18) . . ?
O1 Er2 O6 73.66(18) . . ?
O2 Er2 O5 138.25(17) . . ?
O4 Er2 O5 74.91(18) . . ?
O3 Er2 O5 73.18(18) . . ?
O1 Er2 O5 69.89(18) . . ?
O6 Er2 O5 81.22(17) . . ?
O2 Er2 N2 70.43(18) . . ?
O4 Er2 N2 85.21(19) . . ?
O3 Er2 N2 76.96(18) . . ?
O1 Er2 N2 141.04(19) . . ?
O6 Er2 N2 99.21(17) . . ?
O5 Er2 N2 148.24(18) . . ?
O2 Er2 N4 82.71(18) . . ?
O4 Er2 N4 69.42(18) . . ?
O3 Er2 N4 139.11(18) . . ?
O1 Er2 N4 80.04(17) . . ?
O6 Er2 N4 149.81(18) . . ?
O5 Er2 N4 103.56(17) . . ?
N2 Er2 N4 91.92(17) . . ?
O1 C1 C2 120.0(8) . . ?
O1 C1 C6 121.9(8) . . ?
C2 C1 C6 118.0(7) . . ?
C3 C2 C1 120.6(9) . . ?
C3 C2 C7 122.5(8) . . ?
C1 C2 C7 116.8(7) . . ?
C4 C3 C2 119.1(9) . . ?
C4 C3 H3 120.4 . . ?
C2 C3 H3 120.4 . . ?
C5 C4 C3 122.5(8) . . ?
C5 C4 Cl1 119.2(8) . . ?
C3 C4 Cl1 118.3(8) . . ?
C4 C5 C6 118.8(9) . . ?
C4 C5 H5 120.6 . . ?
C6 C5 H5 120.6 . . ?
C1 C6 C5 120.4(8) . . ?
C1 C6 C16 122.3(7) . . ?
C5 C6 C16 117.3(8) . . ?
N1 C7 C2 110.2(7) . . ?
N1 C7 H7A 109.6 . . ?
C2 C7 H7A 109.6 . . ?
N1 C7 H7B 109.6 . . ?
C2 C7 H7B 109.6 . . ?
H7A C7 H7B 108.1 . . ?
C9 C8 N1 111.7(6) . . ?
C9 C8 H8A 109.3 . . ?
N1 C8 H8A 109.3 . . ?
C9 C8 H8B 109.3 . . ?
N1 C8 H8B 109.3 . . ?
H8A C8 H8B 107.9 . . ?
C14 C9 C10 119.1(7) . . ?
C14 C9 C8 122.2(7) . . ?
C10 C9 C8 118.6(7) . . ?
O2 C10 C11 122.5(7) . . ?
O2 C10 C9 117.1(6) . . ?
C11 C10 C9 120.5(7) . . ?
C10 C11 C12 119.2(7) . . ?
C10 C11 C15 122.2(7) . . ?
C12 C11 C15 118.6(7) . . ?
C13 C12 C11 120.3(8) . . ?
C13 C12 H12 119.8 . . ?
C11 C12 H12 119.8 . . ?
C14 C13 C12 120.8(8) . . ?
C14 C13 Cl2 119.6(7) . . ?
C12 C13 Cl2 119.6(7) . . ?
C13 C14 C9 120.0(7) . . ?
C13 C14 H14 120.0 . . ?
C9 C14 H14 120.0 . . ?
N2 C15 C11 126.9(7) . . ?
N2 C15 H15 116.6 . . ?
C11 C15 H15 116.6 . . ?
O5 C16 C6 126.2(8) . . ?
O5 C16 H16 116.9 . . ?
C6 C16 H16 116.9 . . ?
O3 C17 C18 119.7(7) . . ?
O3 C17 C22 122.6(7) . . ?
C18 C17 C22 117.7(7) . . ?
C19 C18 C17 120.5(7) . . ?
C19 C18 C23 122.9(8) . . ?
C17 C18 C23 116.6(7) . . ?
C18 C19 C20 121.0(8) . . ?
C18 C19 H19 119.5 . . ?
C20 C19 H19 119.5 . . ?
C21 C20 C19 121.0(8) . . ?
C21 C20 Cl3 119.2(7) . . ?
C19 C20 Cl3 119.7(7) . . ?
C20 C21 C22 119.9(8) . . ?
C20 C21 H21 120.1 . . ?
C22 C21 H21 120.1 . . ?
C34 C22 C21 119.2(7) . . ?
C34 C22 C17 121.1(7) . . ?
C21 C22 C17 119.7(7) . . ?
C18 C23 N3 110.7(6) . . ?
C18 C23 H23A 109.5 . . ?
N3 C23 H23A 109.5 . . ?
C18 C23 H23B 109.5 . . ?
N3 C23 H23B 109.5 . . ?
H23A C23 H23B 108.1 . . ?
C25 C24 N3 112.2(6) . . ?
C25 C24 H24A 109.2 . . ?
N3 C24 H24A 109.2 . . ?
C25 C24 H24B 109.2 . . ?
N3 C24 H24B 109.2 . . ?
H24A C24 H24B 107.9 . . ?
C30 C25 C26 118.8(7) . . ?
C30 C25 C24 121.2(7) . . ?
C26 C25 C24 119.8(6) . . ?
O4 C26 C27 121.0(7) . . ?
O4 C26 C25 119.2(7) . . ?
C27 C26 C25 119.8(7) . . ?
C28 C27 C26 119.5(7) . . ?
C28 C27 C31 118.4(7) . . ?
C26 C27 C31 122.1(7) . . ?
C29 C28 C27 119.9(7) . . ?
C29 C28 H28 120.0 . . ?
C27 C28 H28 120.0 . . ?
C30 C29 C28 120.4(7) . . ?
C30 C29 Cl4 120.4(7) . . ?
C28 C29 Cl4 119.3(6) . . ?
C25 C30 C29 121.5(8) . . ?
C25 C30 H30 119.3 . . ?
C29 C30 H30 119.3 . . ?
N4 C31 C27 127.0(7) . . ?
N4 C31 H31 116.5 . . ?
C27 C31 H31 116.5 . . ?
N4 C32 C33 109.4(6) . . ?
N4 C32 H32A 109.8 . . ?
C33 C32 H32A 109.8 . . ?
N4 C32 H32B 109.8 . . ?
C33 C32 H32B 109.8 . . ?
H32A C32 H32B 108.2 . . ?
C32 C33 C32 113.0(8) . 2_655 ?
C32 C33 H33A 109.0 . . ?
C32 C33 H33A 109.0 2_655 . ?
C32 C33 H33B 109.0 . . ?
C32 C33 H33B 109.0 2_655 . ?
H33A C33 H33B 107.8 . . ?
O6 C34 C22 127.0(7) . . ?
O6 C34 H34 116.5 . . ?
C22 C34 H34 116.5 . . ?
C36 C35 N1 116.6(7) . . ?
C36 C35 H35A 108.2 . . ?
N1 C35 H35A 108.2 . . ?
C36 C35 H35B 108.2 . . ?
N1 C35 H35B 108.2 . . ?
H35A C35 H35B 107.3 . . ?
C37 C36 C35 113.9(8) . . ?
C37 C36 H36A 108.8 . . ?
C35 C36 H36A 108.8 . . ?
C37 C36 H36B 108.8 . . ?
C35 C36 H36B 108.8 . . ?
H36A C36 H36B 107.7 . . ?
C38 C37 C42 117.7(11) . . ?
C38 C37 C36 121.3(10) . . ?
C42 C37 C36 120.9(10) . . ?
C39 C38 C37 120.7(11) . . ?
C39 C38 H38 119.6 . . ?
C37 C38 H38 119.6 . . ?
C38 C39 C40 122.6(13) . . ?
C38 C39 H39 118.7 . . ?
C40 C39 H39 118.7 . . ?
C41 C40 C39 118.5(13) . . ?
C41 C40 H40 120.7 . . ?
C39 C40 H40 120.7 . . ?
C40 C41 C42 120.0(12) . . ?
C40 C41 H41 120.0 . . ?
C42 C41 H41 120.0 . . ?
C37 C42 C41 120.2(12) . . ?
C37 C42 H42 119.9 . . ?
C41 C42 H42 119.9 . . ?
C44 C43 N3 114.1(7) . . ?
C44 C43 H43A 108.7 . . ?
N3 C43 H43A 108.7 . . ?
C44 C43 H43B 108.7 . . ?
N3 C43 H43B 108.7 . . ?
H43A C43 H43B 107.6 . . ?
C43 C44 C45 108.5(7) . . ?
C43 C44 H44A 110.0 . . ?
C45 C44 H44A 110.0 . . ?
C43 C44 H44B 110.0 . . ?
C45 C44 H44B 110.0 . . ?
H44A C44 H44B 108.4 . . ?
C46 C45 C50 119.5(9) . . ?
C46 C45 C44 119.7(9) . . ?
C50 C45 C44 120.8(8) . . ?
C45 C46 C47 119.8(11) . . ?
C45 C46 H46 120.1 . . ?
C47 C46 H46 120.1 . . ?
C48 C47 C46 120.3(12) . . ?
C48 C47 H47 119.8 . . ?
C46 C47 H47 119.8 . . ?
C49 C48 C47 119.3(11) . . ?
C49 C48 H48 120.4 . . ?
C47 C48 H48 120.4 . . ?
C48 C49 C50 121.2(12) . . ?
C48 C49 H49 119.4 . . ?
C50 C49 H49 119.4 . . ?
C49 C50 C45 119.9(11) . . ?
C49 C50 H50 120.1 . . ?
C45 C50 H50 120.1 . . ?
N2 C51 C52 110.2(5) . . ?
N2 C51 H51A 109.6 . . ?
C52 C51 H51A 109.6 . . ?
N2 C51 H51B 109.6 . . ?
C52 C51 H51B 109.6 . . ?
H51A C51 H51B 108.1 . . ?
C51 C52 C53 112.3(6) . . ?
C51 C52 H52A 109.1 . . ?
C53 C52 H52A 109.1 . . ?
C51 C52 H52B 109.1 . . ?
C53 C52 H52B 109.1 . . ?
H52A C52 H52B 107.9 . . ?
N5 C53 C52 109.3(6) . . ?
N5 C53 H53A 109.8 . . ?
C52 C53 H53A 109.8 . . ?
N5 C53 H53B 109.8 . . ?
C52 C53 H53B 109.8 . . ?
H53A C53 H53B 108.3 . . ?
N5 C54 C55 127.4(6) . . ?
N5 C54 H54 116.3 . . ?
C55 C54 H54 116.3 . . ?
C60 C55 C56 118.6(6) . . ?
C60 C55 C54 119.8(7) . . ?
C56 C55 C54 121.5(6) . . ?
O7 C56 C57 119.4(6) . . ?
O7 C56 C55 121.6(6) . . ?
C57 C56 C55 119.0(6) . . ?
C58 C57 C56 120.7(7) . . ?
C58 C57 C61 121.4(6) . . ?
C56 C57 C61 117.7(6) . . ?
C59 C58 C57 119.0(7) . . ?
C59 C58 H58 120.5 . . ?
C57 C58 H58 120.5 . . ?
C60 C59 C58 121.6(6) . . ?
C60 C59 Cl5 119.1(6) . . ?
C58 C59 Cl5 119.3(6) . . ?
C59 C60 C55 121.0(7) . . ?
C59 C60 H60 119.5 . . ?
C55 C60 H60 119.5 . . ?
C57 C61 N6 111.8(6) . . ?
C57 C61 H61A 109.3 . . ?
N6 C61 H61A 109.3 . . ?
C57 C61 H61B 109.3 . . ?
N6 C61 H61B 109.3 . . ?
H61A C61 H61B 107.9 . . ?
N6 C62 C63 110.9(6) . . ?
N6 C62 H62A 109.5 . . ?
C63 C62 H62A 109.5 . . ?
N6 C62 H62B 109.5 . . ?
C63 C62 H62B 109.5 . . ?
H62A C62 H62B 108.0 . . ?
C68 C63 C64 119.5(7) . . ?
C68 C63 C62 122.9(7) . . ?
C64 C63 C62 117.4(6) . . ?
O8 C64 C65 121.8(7) . . ?
O8 C64 C63 118.6(6) . . ?
C65 C64 C63 119.6(7) . . ?
C64 C65 C66 119.3(8) . . ?
C64 C65 C69 120.4(7) . 2_655 ?
C66 C65 C69 120.4(7) . 2_655 ?
C67 C66 C65 119.3(8) . . ?
C67 C66 H66 120.4 . . ?
C65 C66 H66 120.4 . . ?
C66 C67 C68 122.3(8) . . ?
C66 C67 Cl6 120.1(7) . . ?
C68 C67 Cl6 117.5(7) . . ?
C63 C68 C67 119.7(8) . . ?
C63 C68 H68 120.2 . . ?
C67 C68 H68 120.2 . . ?
O9 C69 C65 126.8(7) . 2_655 ?
O9 C69 H69 116.6 . . ?
C65 C69 H69 116.6 2_655 . ?
N6 C70 C71 113.6(6) . . ?
N6 C70 H70A 108.8 . . ?
C71 C70 H70A 108.8 . . ?
N6 C70 H70B 108.8 . . ?
C71 C70 H70B 108.8 . . ?
H70A C70 H70B 107.7 . . ?
C72 C71 C70 110.2(7) . . ?
C72 C71 H71A 109.6 . . ?
C70 C71 H71A 109.6 . . ?
C72 C71 H71B 109.6 . . ?
C70 C71 H71B 109.6 . . ?
H71A C71 H71B 108.1 . . ?
C77 C72 C73 117.7(10) . . ?
C77 C72 C71 123.0(11) . . ?
C73 C72 C71 119.3(11) . . ?
C74 C73 C72 122.5(13) . . ?
C74 C73 H73 118.7 . . ?
C72 C73 H73 118.7 . . ?
C75 C74 C73 117.6(14) . . ?
C75 C74 H74 121.2 . . ?
C73 C74 H74 121.2 . . ?
C76 C75 C74 122.1(12) . . ?
C76 C75 H75 118.9 . . ?
C74 C75 H75 118.9 . . ?
C75 C76 C77 117.9(13) . . ?
C75 C76 H76 121.0 . . ?
C77 C76 H76 121.0 . . ?
C72 C77 C76 122.1(13) . . ?
C72 C77 H77 118.9 . . ?
C76 C77 H77 118.9 . . ?
C7 N1 C35 114.1(6) . . ?
C7 N1 C8 113.5(6) . . ?
C35 N1 C8 111.8(6) . . ?
C15 N2 C51 115.8(6) . . ?
C15 N2 Er2 129.4(5) . . ?
C51 N2 Er2 114.5(4) . . ?
C43 N3 C23 110.0(6) . . ?
C43 N3 C24 114.5(6) . . ?
C23 N3 C24 110.9(6) . . ?
C31 N4 C32 114.8(6) . . ?
C31 N4 Er2 131.2(5) . . ?
C32 N4 Er2 113.9(4) . . ?
C54 N5 C53 116.8(6) . . ?
C54 N5 Er1 128.6(5) . . ?
C53 N5 Er1 114.2(4) . . ?
C62 N6 C70 114.8(6) . . ?
C62 N6 C61 111.7(6) . . ?
C70 N6 C61 113.6(6) . . ?
C1 O1 Er2 135.5(5) . . ?
C10 O2 Er2 140.5(4) . . ?
C10 O2 H2A 101.6 . . ?
Er2 O2 H2A 101.7 . . ?
C17 O3 Er2 132.1(5) . . ?
C26 O4 Er2 148.0(5) . . ?
C26 O4 H4A 99.5 . . ?
Er2 O4 H4A 99.6 . . ?
C16 O5 Er2 132.0(5) . . ?
C34 O6 Er2 130.2(5) . . ?
C56 O7 Er1 139.3(4) . . ?
C64 O8 Er1 144.0(5) . . ?
C69 O9 Er1 134.5(5) . . ?

loop_
_geom_bond_atom_site_label_1
_geom_bond_atom_site_label_2
_geom_bond_distance
_geom_bond_site_symmetry_2
_geom_bond_publ_flag
Er1 O8 2.238(5) . ?
Er1 O8 2.238(5) 2_655 ?
Er1 O7 2.241(4) 2_655 ?
Er1 O7 2.241(4) . ?
Er1 O9 2.483(5) . ?
Er1 O9 2.483(5) 2_655 ?
Er1 N5 2.526(6) . ?
Er1 N5 2.526(6) 2_655 ?
Er2 O2 2.217(5) . ?
Er2 O4 2.219(5) . ?
Er2 O3 2.253(5) . ?
Er2 O1 2.279(5) . ?
Er2 O6 2.435(5) . ?
Er2 O5 2.458(5) . ?
Er2 N2 2.516(6) . ?
Er2 N4 2.558(6) . ?
C1 O1 1.302(9) . ?
C1 C2 1.394(12) . ?
C1 C6 1.401(12) . ?
C2 C3 1.386(12) . ?
C2 C7 1.523(12) . ?
C3 C4 1.383(13) . ?
C3 H3 0.9500 . ?
C4 C5 1.338(13) . ?
C4 Cl1 1.770(9) . ?
C5 C6 1.416(11) . ?
C5 H5 0.9500 . ?
C6 C16 1.425(12) . ?
C7 N1 1.497(10) . ?
C7 H7A 0.9900 . ?
C7 H7B 0.9900 . ?
C8 C9 1.486(11) . ?
C8 N1 1.525(10) . ?
C8 H8A 0.9900 . ?
C8 H8B 0.9900 . ?
C9 C14 1.392(11) . ?
C9 C10 1.430(10) . ?
C10 O2 1.319(9) . ?
C10 C11 1.391(10) . ?
C11 C12 1.398(10) . ?
C11 C15 1.435(10) . ?
C12 C13 1.396(12) . ?
C12 H12 0.9500 . ?
C13 C14 1.388(12) . ?
C13 Cl2 1.730(8) . ?
C14 H14 0.9500 . ?
C15 N2 1.294(9) . ?
C15 H15 0.9500 . ?
C16 O5 1.253(9) . ?
C16 H16 0.9500 . ?
C17 O3 1.286(9) . ?
C17 C18 1.413(11) . ?
C17 C22 1.433(10) . ?
C18 C19 1.378(11) . ?
C18 C23 1.513(11) . ?
C19 C20 1.395(12) . ?
C19 H19 0.9500 . ?
C20 C21 1.349(12) . ?
C20 Cl3 1.733(8) . ?
C21 C22 1.429(11) . ?
C21 H21 0.9500 . ?
C22 C34 1.397(12) . ?
C23 N3 1.520(9) . ?
C23 H23A 0.9900 . ?
C23 H23B 0.9900 . ?
C24 C25 1.509(11) . ?
C24 N3 1.522(9) . ?
C24 H24A 0.9900 . ?
C24 H24B 0.9900 . ?
C25 C30 1.372(10) . ?
C25 C26 1.415(11) . ?
C26 O4 1.304(8) . ?
C26 C27 1.412(10) . ?
C27 C28 1.389(10) . ?
C27 C31 1.454(11) . ?
C28 C29 1.386(12) . ?
C28 H28 0.9500 . ?
C29 C30 1.383(12) . ?
C29 Cl4 1.743(8) . ?
C30 H30 0.9500 . ?
C31 N4 1.283(9) . ?
C31 H31 0.9500 . ?
C32 N4 1.454(9) . ?
C32 C33 1.520(9) . ?
C32 H32A 0.9900 . ?
C32 H32B 0.9900 . ?
C33 C32 1.520(9) 2_655 ?
C33 H33A 0.9900 . ?
C33 H33B 0.9900 . ?
C34 O6 1.266(9) . ?
C34 H34 0.9500 . ?
C35 C36 1.509(11) . ?
C35 N1 1.520(10) . ?
C35 H35A 0.9900 . ?
C35 H35B 0.9900 . ?
C36 C37 1.460(14) . ?
C36 H36A 0.9900 . ?
C36 H36B 0.9900 . ?
C37 C38 1.409(15) . ?
C37 C42 1.411(14) . ?
C38 C39 1.377(15) . ?
C38 H38 0.9500 . ?
C39 C40 1.394(16) . ?
C39 H39 0.9500 . ?
C40 C41 1.381(19) . ?
C40 H40 0.9500 . ?
C41 C42 1.446(17) . ?
C41 H41 0.9500 . ?
C42 H42 0.9500 . ?
C43 C44 1.490(11) . ?
C43 N3 1.516(10) . ?
C43 H43A 0.9900 . ?
C43 H43B 0.9900 . ?
C44 C45 1.518(12) . ?
C44 H44A 0.9900 . ?
C44 H44B 0.9900 . ?
C45 C46 1.392(13) . ?
C45 C50 1.395(13) . ?
C46 C47 1.397(16) . ?
C46 H46 0.9500 . ?
C47 C48 1.391(19) . ?
C47 H47 0.9500 . ?
C48 C49 1.374(17) . ?
C48 H48 0.9500 . ?
C49 C50 1.384(14) . ?
C49 H49 0.9500 . ?
C50 H50 0.9500 . ?
C51 N2 1.453(9) . ?
C51 C52 1.522(9) . ?
C51 H51A 0.9900 . ?
C51 H51B 0.9900 . ?
C52 C53 1.531(9) . ?
C52 H52A 0.9900 . ?
C52 H52B 0.9900 . ?
C53 N5 1.468(8) . ?
C53 H53A 0.9900 . ?
C53 H53B 0.9900 . ?
C54 N5 1.269(8) . ?
C54 C55 1.455(9) . ?
C54 H54 0.9500 . ?
C55 C60 1.412(9) . ?
C55 C56 1.420(10) . ?
C56 O7 1.292(8) . ?
C56 C57 1.413(9) . ?
C57 C58 1.401(10) . ?
C57 C61 1.512(10) . ?
C58 C59 1.388(11) . ?
C58 H58 0.9500 . ?
C59 C60 1.365(10) . ?
C59 Cl5 1.743(7) . ?
C60 H60 0.9500 . ?
C61 N6 1.514(9) . ?
C61 H61A 0.9900 . ?
C61 H61B 0.9900 . ?
C62 N6 1.497(10) . ?
C62 C63 1.532(11) . ?
C62 H62A 0.9900 . ?
C62 H62B 0.9900 . ?
C63 C68 1.374(11) . ?
C63 C64 1.426(10) . ?
C64 O8 1.287(8) . ?
C64 C65 1.414(10) . ?
C65 C66 1.420(11) . ?
C65 C69 1.439(11) 2_655 ?
C66 C67 1.353(12) . ?
C66 H66 0.9500 . ?
C67 C68 1.410(12) . ?
C67 Cl6 1.742(9) . ?
C68 H68 0.9500 . ?
C69 O9 1.238(10) . ?
C69 C65 1.439(11) 2_655 ?
C69 H69 0.9500 . ?
C70 N6 1.499(9) . ?
C70 C71 1.540(10) . ?
C70 H70A 0.9900 . ?
C70 H70B 0.9900 . ?
C71 C72 1.508(12) . ?
C71 H71A 0.9900 . ?
C71 H71B 0.9900 . ?
C72 C77 1.310(15) . ?
C72 C73 1.404(16) . ?
C73 C74 1.376(15) . ?
C73 H73 0.9500 . ?
C74 C75 1.373(18) . ?
C74 H74 0.9500 . ?
C75 C76 1.349(17) . ?
C75 H75 0.9500 . ?
C76 C77 1.436(14) . ?
C76 H76 0.9500 . ?
C77 H77 0.9500 . ?
O2 H2A 0.9700 . ?
O4 H4A 0.9700 . ?
